data_4116892
loop_
_publ_author_name
'Roland K. O. Sigel'
'Eva Freisinger'
'Susanne Metzger'
'Bernhard Lippert'

_publ_contact_author_address
; Fachbereich Chemie
  Universitaet Dortmund
  Otto-Hahn-Str. 8
  D-44221 Dortmund
  Germany
;
_publ_contact_author_email lippert@pop.uni-dortmund.de
_publ_contact_author_fax 'Int. code + (231) 755-3797'
_publ_contact_author_name 'Prof. Bernhard Lippert'
_publ_contact_author_phone '231 755-3840'
_publ_section_title
;
 Metalated Nucleobase Quartets: Dimerization of a Metal-Modified Guanine,
 Cytosine Pair of trans-(NH3)2PtII and Formation of CH...N Hydrogen Bonds
;
_journal_name_full 'Journal of the American Chemical Society'
_journal_page_first 12000
_journal_page_last 12007
_journal_paper_doi 10.1021/ja981637+
_journal_volume 120
_journal_year 1998
_chemical_formula_structural tr-[a2Pt(1-MeC)(9-EtG)]CF3SO3
_chemical_formula_sum 'C13 H21 F3 N10 O5 Pt S'
_chemical_formula_weight 681.55
_chemical_name_systematic
; 
 ? 
;
_space_group_IT_number 4
_symmetry_cell_setting monoclinic
_symmetry_space_group_name_Hall 'P 2yb'
_symmetry_space_group_name_H-M 'P 1 21 1'
_atom_sites_solution_hydrogens geom
_atom_sites_solution_primary patterson
_atom_sites_solution_secondary difmap
_audit_creation_method 'SHELXL93, SHELXL97'
_cell_angle_alpha 90.00
_cell_angle_beta 106.81(3)
_cell_angle_gamma 90.00
_cell_formula_units_Z 2
_cell_length_a 10.562(2)
_cell_length_b 7.2910(10)
_cell_length_c 15.259(3)
_cell_measurement_reflns_used 31561
_cell_measurement_temperature 293(2)
_cell_measurement_theta_max 25.68
_cell_measurement_theta_min 4.19
_cell_volume 1124.8(4)
_computing_cell_refinement 'DENZO, SCALEPACK (Otwinowski, Minor, 1997)'
_computing_data_collection 'KappaCCD (Nonius BV, Netherlands)'
_computing_data_reduction 'DENZO, SCALEPACK (Otwinowski, Minor, 1997)'
_computing_molecular_graphics 'Siemens SHELXTL-PLUS(VMS)'
_computing_publication_material SHELXL-93
_computing_structure_refinement 'SHELXL-93 (Sheldrick, 1993)'
_computing_structure_solution 'SHELXS-86 (Sheldrick, 1990)'
_diffrn_ambient_temperature 293(2)
_diffrn_measurement_device Enraf-Nonius-KappaCCD
_diffrn_measurement_method 'profile fitted'
_diffrn_radiation_monochromator graphite
_diffrn_radiation_source 'fine-focus sealed tube'
_diffrn_radiation_type MoK\a
_diffrn_radiation_wavelength 0.71073
_diffrn_reflns_av_R_equivalents 0.055
_diffrn_reflns_av_sigmaI/netI 0.1007
_diffrn_reflns_limit_h_max 12
_diffrn_reflns_limit_h_min -12
_diffrn_reflns_limit_k_max 7
_diffrn_reflns_limit_k_min -7
_diffrn_reflns_limit_l_max 18
_diffrn_reflns_limit_l_min -18
_diffrn_reflns_number 31561
_diffrn_reflns_theta_max 25.68
_diffrn_reflns_theta_min 4.19
_exptl_absorpt_coefficient_mu 6.402
_exptl_absorpt_correction_T_max 0.7402
_exptl_absorpt_correction_T_min 0.1420
_exptl_absorpt_correction_type SCALEPACK
_exptl_crystal_colour colourless
_exptl_crystal_density_diffrn 2.012
_exptl_crystal_description stick
_exptl_crystal_F_000 660
_exptl_crystal_size_max 0.50
_exptl_crystal_size_mid 0.06
_exptl_crystal_size_min 0.05
_refine_diff_density_max 0.988
_refine_diff_density_min -1.229
_refine_diff_density_rms 0.127
_refine_ls_abs_structure_details 'Flack H D (1983), Acta Cryst. A39, 876-881'
_refine_ls_abs_structure_Flack 0.42(3)
_refine_ls_extinction_method none
_refine_ls_goodness_of_fit_all 0.953
_refine_ls_goodness_of_fit_obs 1.086
_refine_ls_matrix_type full
_refine_ls_number_parameters 215
_refine_ls_number_reflns 4042
_refine_ls_number_restraints 14
_refine_ls_restrained_S_all 0.985
_refine_ls_restrained_S_obs 1.103
_refine_ls_R_factor_all 0.0864
_refine_ls_R_factor_obs 0.0421
_refine_ls_shift/esd_max 15.000
_refine_ls_shift/esd_mean 1.333
_refine_ls_structure_factor_coef Fsqd
_refine_ls_weighting_details 'w=1/[\s^2^(Fo^2^)+(0.0528P)^2^+0.0000P] where P=(Fo^2^+2Fc^2^)/3'
_refine_ls_weighting_scheme calc
_refine_ls_wR_factor_all 0.1060
_refine_ls_wR_factor_obs 0.0930
_reflns_number_observed 2571
_reflns_number_total 4045
_reflns_observed_criterion >2sigma(I)
_cod_data_source_file ja9816372B_2.cif
_cod_data_source_block 4
_cod_depositor_comments
;
The following automatic conversions were performed:

'_refine_ls_weighting_scheme' value 'calc
w=1/[\s^2^(Fo^2^)+(0.0528P)^2^+0.0000P] where P=(Fo^2^+2Fc^2^)/3' was
changed to 'calc'. New tag '_refine_ls_weighting_details' was
created. The value of the new tag was set to
'w=1/[\s^2^(Fo^2^)+(0.0528P)^2^+0.0000P] where P=(Fo^2^+2Fc^2^)/3'.

Automatic conversion script
Id: cif_fix_values 3143 2015-03-26 13:38:13Z robertas 
;
_cod_original_cell_volume 1124.8(3)
_cod_database_code 4116892

loop_
_symmetry_equiv_pos_as_xyz
'x, y, z'
'-x, y+1/2, -z'

loop_
_atom_site_aniso_label
_atom_site_aniso_U_11
_atom_site_aniso_U_22
_atom_site_aniso_U_33
_atom_site_aniso_U_23
_atom_site_aniso_U_13
_atom_site_aniso_U_12
Pt1 0.0446(3) 0.0535(3) 0.0645(4) 0.0019(14) 0.0242(2) 0.0049(13)
N10 0.074(24) 0.089(14) 0.092(24) 0.010(13) 0.040(17) 0.006(12)
N10A 0.077(13) 0.045(9) 0.068(13) 0.012(8) 0.045(10) 0.011(8)
C2C 0.074(12) 0.055(14) 0.080(14) 0.028(16) 0.058(11) 0.014(16)
N3C 0.046(7) 0.078(12) 0.080(9) -0.001(12) 0.026(7) 0.000(10)
C1C 0.089(14) 0.164(33) 0.064(12) 0.023(13) 0.030(11) -0.014(15)
O2C 0.044(7) 0.078(9) 0.075(7) 0.028(17) 0.021(6) 0.008(17)
N4C 0.046(7) 0.080(13) 0.085(9) 0.010(20) 0.024(6) 0.005(19)
N3G 0.056(9) 0.296(37) 0.066(9) 0.071(18) 0.028(8) 0.084(19)
C4G 0.070(10) 0.071(13) 0.079(11) -0.002(19) 0.032(9) -0.001(19)
C5G 0.057(9) 0.066(9) 0.047(10) -0.020(25) 0.029(8) -0.021(25)
N7G 0.052(7) 0.059(8) 0.046(8) -0.004(17) 0.011(6) 0.003(18)
O6G 0.053(6) 0.102(9) 0.058(6) 0.017(16) 0.014(5) 0.002(15)
C91G 0.096(14) 0.128(15) 0.060(14) -0.012(37) -0.004(11) 0.020(38)
S10 0.185(7) 0.212(8) 0.111(5) 0.007(17) 0.071(5) 0.002(20)

loop_
_atom_site_label
_atom_site_type_symbol
_atom_site_fract_x
_atom_site_fract_y
_atom_site_fract_z
_atom_site_U_iso_or_equiv
_atom_site_thermal_displace_type
_atom_site_occupancy
_atom_site_calc_flag
_atom_site_refinement_flags
Pt1 Pt 0.84417(5) 0.7580(4) 0.91252(4) 0.0525(2) Uani 1 d .
N10 N 0.8443(32) 1.0435(37) 0.9164(21) 0.082(10) Uani 1 d .
H10A H 0.9172(76) 1.0856(37) 0.9052(103) 0.106 Uiso 1 calc R
H10B H 0.8422(156) 1.0809(37) 0.9714(38) 0.106 Uiso 1 calc R
H10C H 0.7735(82) 1.0859(38) 0.8740(73) 0.106 Uiso 1 calc R
N10A N 0.8397(25) 0.4879(30) 0.9071(16) 0.059(6) Uani 1 d .
H10D H 0.7738(69) 0.4518(29) 0.8593(49) 0.076 Uiso 1 calc R
H10E H 0.8274(123) 0.4436(29) 0.9584(38) 0.076 Uiso 1 calc R
H10F H 0.9160(44) 0.4463(31) 0.9011(81) 0.076 Uiso 1 calc R
N1C N 0.7612(14) 0.7634(67) 1.1674(10) 0.085(4) Uiso 1 d .
C2C C 0.8285(19) 0.7660(56) 1.1015(13) 0.062(6) Uani 1 d .
N3C N 0.7516(12) 0.7579(44) 1.0102(10) 0.066(4) Uani 1 d .
C4C C 0.6191(14) 0.7563(61) 0.9887(9) 0.060(4) Uiso 1 d .
C5C C 0.5508(16) 0.7335(64) 1.0570(11) 0.079(4) Uiso 1 d .
H5C H 0.4599(16) 0.7152(64) 1.0416(11) 0.103 Uiso 1 calc R
C6C C 0.6234(17) 0.7398(76) 1.1411(11) 0.098(5) Uiso 1 d .
H6C H 0.5820(17) 0.7280(76) 1.1869(11) 0.127 Uiso 1 calc R
C1C C 0.8394(21) 0.7954(47) 1.2639(12) 0.104(11) Uani 1 d .
H1C1 H 0.9058(99) 0.7020(122) 1.2826(34) 0.135 Uiso 1 calc R
H1C2 H 0.7819(32) 0.7914(201) 1.3024(17) 0.135 Uiso 1 calc R
H1C3 H 0.8812(110) 0.9135(98) 1.2691(21) 0.135 Uiso 1 calc R
O2C O 0.9486(10) 0.7662(46) 1.1248(7) 0.065(4) Uani 1 d .
N4C N 0.5484(12) 0.7378(65) 0.9018(9) 0.069(5) Uani 1 d .
H4C1 H 0.5875(12) 0.7270(65) 0.8598(9) 0.090 Uiso 1 calc R
H4C2 H 0.4634(12) 0.7367(65) 0.8874(9) 0.090 Uiso 1 calc R
N1G N 1.2740(11) 0.7132(32) 0.8193(7) 0.071(4) Uiso 1 d .
C2G C 1.2455(13) 0.7543(65) 0.7261(9) 0.109(3) Uiso 1 d .
N3G N 1.1334(15) 0.7565(72) 0.6632(10) 0.137(12) Uani 1 d .
C4G C 1.0329(16) 0.7644(66) 0.7037(11) 0.071(5) Uani 1 d .
C5G C 1.0437(14) 0.7589(64) 0.7941(10) 0.054(4) Uani 1 d .
C6G C 1.1726(13) 0.7335(41) 0.8570(10) 0.055(4) Uiso 1 d .
N7G N 0.9160(11) 0.7633(48) 0.8051(8) 0.053(3) Uani 1 d .
C8G C 0.8392(16) 0.7830(39) 0.7225(11) 0.074(5) Uiso 1 d .
H8G H 0.7479(16) 0.7937(39) 0.7095(11) 0.096 Uiso 1 calc R
N9G N 0.9013(11) 0.7869(22) 0.6568(8) 0.058(4) Uiso 1 d .
N2G N 1.3526(15) 0.6918(17) 0.6941(10) 0.109(5) Uiso 1 d .
H2G1 H 1.4197(15) 0.6389(17) 0.7313(10) 0.141 Uiso 1 calc R
H2G2 H 1.3500(15) 0.7070(17) 0.6377(10) 0.141 Uiso 1 calc R
O6G O 1.1969(10) 0.7459(49) 0.9428(7) 0.071(3) Uani 1 d .
C91G C 0.8412(20) 0.7519(99) 0.5546(14) 0.101(6) Uani 1 d .
C92A C 0.8567(76) 0.6010(104) 0.5224(50) 0.183(23) Uiso 0.50 d P
C92B C 0.8695(86) 0.9549(112) 0.5258(55) 0.167(31) Uiso 0.50 d P
S10 S 0.4133(9) 0.7329(29) 0.3059(5) 0.164(3) Uani 1 d D
O11 O 0.3854(29) 0.5409(33) 0.2693(18) 0.166(13) Uiso 1 d D
O12 O 0.3905(22) 0.8842(30) 0.2394(16) 0.137(8) Uiso 1 d D
O13 O 0.5656(16) 0.7354(42) 0.3699(12) 0.177(8) Uiso 1 d D
C10 C 0.3397(25) 0.7150(43) 0.3933(15) 0.424(27) Uiso 1 d D
F11 F 0.2207(31) 0.7174(73) 0.3315(20) 0.331(15) Uiso 1 d D
F12 F 0.3938(48) 0.5526(51) 0.4216(26) 0.358(25) Uiso 1 d D
F13 F 0.3698(27) 0.8523(34) 0.4527(20) 0.246(11) Uiso 1 d D

loop_
_atom_type_symbol
_atom_type_description
_atom_type_scat_dispersion_real
_atom_type_scat_dispersion_imag
_atom_type_scat_source
C C 0.0033 0.0016 'International Tables Vol C Tables 4.2.6.8 and 6.1.1.4'
H H 0.0000 0.0000 'International Tables Vol C Tables 4.2.6.8 and 6.1.1.4'
N N 0.0061 0.0033 'International Tables Vol C Tables 4.2.6.8 and 6.1.1.4'
O O 0.0106 0.0060 'International Tables Vol C Tables 4.2.6.8 and 6.1.1.4'
F F 0.0171 0.0103 'International Tables Vol C Tables 4.2.6.8 and 6.1.1.4'
S S 0.1246 0.1234 'International Tables Vol C Tables 4.2.6.8 and 6.1.1.4'
Pt Pt -1.7033 8.3905 'International Tables Vol C Tables 4.2.6.8 and 6.1.1.4'

loop_
_geom_angle_atom_site_label_1
_geom_angle_atom_site_label_2
_geom_angle_atom_site_label_3
_geom_angle
N10A Pt1 N7G 89.7(12)
N10A Pt1 N3C 91.2(11)
N7G Pt1 N3C 173.4(6)
N10A Pt1 N10 178.7(6)
N7G Pt1 N10 90.4(13)
N3C Pt1 N10 88.6(13)
C6C N1C C2C 120.0(16)
C6C N1C C1C 122.4(15)
C2C N1C C1C 117.5(17)
O2C C2C N1C 119.9(17)
O2C C2C N3C 123.3(15)
N1C C2C N3C 116.7(16)
C4C N3C C2C 120.6(13)
C4C N3C Pt1 121.1(11)
C2C N3C Pt1 118.3(10)
N4C C4C N3C 119.4(13)
N4C C4C C5C 117.2(16)
N3C C4C C5C 122.0(14)
C6C C5C C4C 116.0(17)
C5C C6C N1C 123.8(17)
C6G N1G C2G 116.2(13)
N1G C2G N3G 129.8(17)
N1G C2G N2G 108.7(19)
N3G C2G N2G 113.4(18)
C2G N3G C4G 109.2(14)
N9G C4G N3G 124.5(15)
N9G C4G C5G 108.0(13)
N3G C4G C5G 127.5(16)
C4G C5G N7G 108.7(13)
C4G C5G C6G 118.2(13)
N7G C5G C6G 132.9(15)
O6G C6G N1G 119.8(12)
O6G C6G C5G 123.7(14)
N1G C6G C5G 116.2(12)
C8G N7G C5G 103.8(13)
C8G N7G Pt1 121.4(10)
C5G N7G Pt1 134.7(10)
N7G C8G N9G 115.1(14)
C4G N9G C8G 104.3(12)
C4G N9G C91G 124.7(16)
C8G N9G C91G 127.5(14)
C92A C91G N9G 119.5(53)
C92A C91G C92B 131.3(36)
N9G C91G C92B 94.1(46)
O12 S10 O11 117.8(11)
O12 S10 O13 110.0(10)
O11 S10 O13 106.7(10)
O12 S10 C10 124.6(19)
O11 S10 C10 97.6(19)
O13 S10 C10 97.2(11)
O12 S10 F11 100.8(18)
O11 S10 F11 85.7(20)
O13 S10 F11 134.9(11)
C10 S10 F11 37.7(8)
F13 C10 F12 116.9(14)
F13 C10 F11 117.6(15)
F12 C10 F11 118.0(16)
F13 C10 S10 113.5(24)
F12 C10 S10 94.1(29)
F11 C10 S10 89.8(19)
C10 F11 S10 52.5(14)

loop_
_geom_bond_atom_site_label_1
_geom_bond_atom_site_label_2
_geom_bond_distance
Pt1 N10A 1.97(2)
Pt1 N7G 1.997(11)
Pt1 N3C 2.005(13)
Pt1 N10 2.08(3)
N1C C6C 1.40(2)
N1C C2C 1.39(2)
N1C C1C 1.48(2)
C2C O2C 1.22(2)
C2C N3C 1.40(2)
N3C C4C 1.34(2)
C4C N4C 1.33(2)
C4C C5C 1.44(2)
C5C C6C 1.29(2)
N1G C6G 1.36(2)
N1G C2G 1.40(2)
C2G N3G 1.29(2)
C2G N2G 1.43(2)
N3G C4G 1.38(2)
C4G N9G 1.38(2)
C4G C5G 1.35(2)
C5G N7G 1.41(2)
C5G C6G 1.43(2)
C6G O6G 1.26(2)
N7G C8G 1.29(2)
C8G N9G 1.35(2)
N9G C91G 1.53(3)
C91G C92A 1.24(9)
C91G C92B 1.60(10)
S10 O12 1.47(2)
S10 O11 1.50(2)
S10 O13 1.62(2)
S10 C10 1.73(2)
S10 F11 2.18(3)
C10 F13 1.33(2)
C10 F12 1.33(2)
C10 F11 1.34(2)

loop_
_geom_torsion_atom_site_label_1
_geom_torsion_atom_site_label_2
_geom_torsion_atom_site_label_3
_geom_torsion_atom_site_label_4
_geom_torsion
C6C N1C C2C O2C -171.9(45)
C1C N1C C2C O2C 11.0(67)
C6C N1C C2C N3C 4.6(69)
C1C N1C C2C N3C -172.5(35)
O2C C2C N3C C4C 179.3(41)
N1C C2C N3C C4C 2.9(59)
O2C C2C N3C Pt1 -2.8(56)
N1C C2C N3C Pt1 -179.2(32)
N10A Pt1 N3C C4C -87.3(31)
N7G Pt1 N3C C4C 10.1(146)
N10 Pt1 N3C C4C 91.3(32)
N10A Pt1 N3C C2C 94.8(30)
N7G Pt1 N3C C2C -167.8(115)
N10 Pt1 N3C C2C -86.5(30)
C2C N3C C4C N4C -176.1(42)
Pt1 N3C C4C N4C 6.1(58)
C2C N3C C4C C5C -10.1(62)
Pt1 N3C C4C C5C 172.2(34)
N4C C4C C5C C6C 175.5(46)
N3C C4C C5C C6C 9.1(72)
C4C C5C C6C N1C -1.3(84)
C2C N1C C6C C5C -5.5(88)
C1C N1C C6C C5C 171.5(46)
C6G N1G C2G N3G -22.9(66)
C6G N1G C2G N2G -168.7(23)
N1G C2G N3G C4G 17.8(76)
N2G C2G N3G C4G 162.3(37)
C2G N3G C4G N9G 173.3(43)
C2G N3G C4G C5G -4.0(79)
N9G C4G C5G N7G 4.7(53)
N3G C4G C5G N7G -177.6(47)
N9G C4G C5G C6G 179.1(33)
N3G C4G C5G C6G -3.2(79)
C2G N1G C6G O6G -161.7(34)
C2G N1G C6G C5G 11.8(43)
C4G C5G C6G O6G 172.1(41)
N7G C5G C6G O6G -15.2(71)
C4G C5G C6G N1G -1.2(55)
N7G C5G C6G N1G 171.5(43)
C4G C5G N7G C8G -4.0(51)
C6G C5G N7G C8G -177.3(43)
C4G C5G N7G Pt1 179.4(31)
C6G C5G N7G Pt1 6.1(79)
N10A Pt1 N7G C8G 94.9(30)
N3C Pt1 N7G C8G -2.6(148)
N10 Pt1 N7G C8G -83.8(30)
N10A Pt1 N7G C5G -89.0(42)
N3C Pt1 N7G C5G 173.5(109)
N10 Pt1 N7G C5G 92.3(43)
C5G N7G C8G N9G 1.9(41)
Pt1 N7G C8G N9G 179.0(19)
N3G C4G N9G C8G 178.8(45)
C5G C4G N9G C8G -3.5(42)
N3G C4G N9G C91G 18.6(68)
C5G C4G N9G C91G -163.7(42)
N7G C8G N9G C4G 0.9(36)
N7G C8G N9G C91G 160.4(41)
C4G N9G C91G C92A 55.1(64)
C8G N9G C91G C92A -100.5(49)
C4G N9G C91G C92B -88.1(50)
C8G N9G C91G C92B 116.4(38)
O12 S10 C10 F13 -61.4(24)
O11 S10 C10 F13 167.0(21)
O13 S10 C10 F13 58.9(23)
F11 S10 C10 F13 -120.2(18)
O12 S10 C10 F12 176.8(22)
O11 S10 C10 F12 45.2(21)
O13 S10 C10 F12 -62.8(22)
F11 S10 C10 F12 118.0(15)
O12 S10 C10 F11 58.8(23)
O11 S10 C10 F11 -72.8(21)
O13 S10 C10 F11 179.1(21)
F11 S10 C10 F11 0.000(12)
F13 C10 F11 S10 116.6(30)
F12 C10 F11 S10 -94.5(34)
S10 C10 F11 S10 0.000(7)
O12 S10 F11 C10 -134.2(20)
O11 S10 F11 C10 108.2(20)
O13 S10 F11 C10 -1.2(30)
C10 S10 F11 C10 0.00(2)
